data_2010935
loop_
_publ_author_name
'Huang, Wen-Tao'
'Lo, Jem-Mau'
'Yao, Hsueh-Hua'
'Liao, Fen-Ling'

_publ_section_title \m-Oxo-bis{{2,2'-[2,2-dimethylpropane-1,3-diylbis(nitrilomethylidyne)]diphenolato}oxorhenium(V)}
_journal_issue 5
_journal_name_full 'Acta Crystallographica Section C'
_journal_page_first e172
_journal_page_last e173
_journal_paper_doi 10.1107/S0108270100004455
_journal_volume 56
_journal_year 2000
_chemical_formula_iupac '[Re2 O3 (C19 H20 N2 O2)2]'
_chemical_formula_sum 'C38 H40 N4 O7 Re2'
_chemical_formula_weight 1037.14
_chemical_name_systematic
;
\m-oxo-bis-{oxo[N,N'-2,2-dimethylpropane-1,3-
diylbis(salicylideneiminato)]rhenium (V)}
;
_space_group_IT_number 14
_symmetry_cell_setting monoclinic
_symmetry_space_group_name_Hall '-P 2ybc'
_symmetry_space_group_name_H-M 'P 1 21/c 1'
_audit_creation_method SHELXL-97
_cell_angle_alpha 90.00
_cell_angle_beta 108.1090(10)
_cell_angle_gamma 90.00
_cell_formula_units_Z 2
_cell_length_a 11.2427(2)
_cell_length_b 13.3736(2)
_cell_length_c 12.4932(2)
_cell_measurement_reflns_used 6635
_cell_measurement_temperature 293(2)
_cell_measurement_theta_max 25
_cell_measurement_theta_min 2.5
_cell_volume 1785.38(5)
_computing_cell_refinement SMART
_computing_data_collection 'SMART (Bruker, 1998)'
_computing_data_reduction 'SHELXTL (Sheldrick, 1991)'
_computing_molecular_graphics SHELXTL
_computing_publication_material SHELXTL
_computing_structure_refinement 'SHELXL97 (Sheldrick, 1997)'
_computing_structure_solution 'SHELXS97 (Sheldrick, 1990)'
_diffrn_ambient_temperature 293(2)
_diffrn_measured_fraction_theta_full .908
_diffrn_measured_fraction_theta_max .908
_diffrn_measurement_device_type 'CCD area-detector'
_diffrn_measurement_method '\f and \w'
_diffrn_radiation_monochromator graphite
_diffrn_radiation_source 'fine-focus sealed tube'
_diffrn_radiation_type MoK\a
_diffrn_radiation_wavelength .71073
_diffrn_reflns_av_R_equivalents .0559
_diffrn_reflns_av_sigmaI/netI .0617
_diffrn_reflns_limit_h_max 14
_diffrn_reflns_limit_h_min -14
_diffrn_reflns_limit_k_max 17
_diffrn_reflns_limit_k_min -17
_diffrn_reflns_limit_l_max 10
_diffrn_reflns_limit_l_min -16
_diffrn_reflns_number 10934
_diffrn_reflns_theta_full 28.79
_diffrn_reflns_theta_max 28.79
_diffrn_reflns_theta_min 1.91
_exptl_absorpt_coefficient_mu 6.830
_exptl_absorpt_correction_T_max .664
_exptl_absorpt_correction_T_min .274
_exptl_absorpt_correction_type 'empirical from equivalent data (Sheldrick, 1991)'
_exptl_crystal_colour Green
_exptl_crystal_density_diffrn 1.929
_exptl_crystal_density_method 'not measured'
_exptl_crystal_description Tabular
_exptl_crystal_F_000 1004
_exptl_crystal_size_max .21
_exptl_crystal_size_mid .20
_exptl_crystal_size_min .06
_refine_diff_density_max 1.19
_refine_diff_density_min -1.79
_refine_ls_extinction_method none
_refine_ls_goodness_of_fit_ref 1.013
_refine_ls_hydrogen_treatment constr
_refine_ls_matrix_type full
_refine_ls_number_parameters 232
_refine_ls_number_reflns 4225
_refine_ls_number_restraints 0
_refine_ls_restrained_S_all 1.013
_refine_ls_R_factor_all .058
_refine_ls_R_factor_gt .038
_refine_ls_shift/su_max <0.001
_refine_ls_shift/su_mean .000
_refine_ls_structure_factor_coef Fsqd
_refine_ls_weighting_details 'calc w = 1/[\s^2^(Fo^2^)+(0.0352P)^2^] where P = (Fo^2^+2Fc^2^)/3'
_refine_ls_weighting_scheme calc
_refine_ls_wR_factor_ref .084
_reflns_number_gt 3266
_reflns_number_total 4225
_reflns_threshold_expression I>2\s(I)
_cod_data_source_file qa0249.cif
_cod_data_source_block I
_cod_depositor_comments
;
The following automatic conversions were performed:
'_symmetry_cell_setting' value 'Monoclinic' changed to 'monoclinic'
according to '/home/saulius/struct/CIF-dictionaries/cif_core.dic'
dictionary named 'cif_core.dic' version 2.4.1 from 2010-06-29.

Automatic conversion script
Id: cif_fix_enum 1527 2010-12-29 10:47:43Z saulius 

The following automatic conversions were performed:

'_symmetry_cell_setting' value 'Monoclinic' changed to 'monoclinic'
according to /home/saulius/struct/CIF-dictionaries/cif_core.dic
dictionary named 'cif_core.dic' version 2.4.1 from 2010-06-29.

Automatic conversion script
Id: cif_fix_values 1715 2011-07-08 13:25:40Z adriana 
;
_cod_original_sg_symbol_H-M 'P 21/c'
_cod_database_code 2010935

loop_
_symmetry_equiv_pos_as_xyz
'x, y, z'
'-x, y+1/2, -z+1/2'
'-x, -y, -z'
'x, -y-1/2, z-1/2'

loop_
_atom_site_label
_atom_site_fract_x
_atom_site_fract_y
_atom_site_fract_z
_atom_site_U_iso_or_equiv
_atom_site_adp_type
_atom_site_calc_flag
_atom_site_refinement_flags
_atom_site_occupancy
_atom_site_disorder_assembly
_atom_site_disorder_group
_atom_site_type_symbol
Re1 .048078(19) .134220(15) .546208(17) .03092(8) Uani d . 1 . . Re
O1 .0000 .0000 .5000 .0340(12) Uani d S 1 . . O
O2 .1108(4) .2492(3) .5846(4) .0454(10) Uani d . 1 . . O
O3 .0324(4) .1010(3) .6994(3) .0420(9) Uani d . 1 . . O
O4 -.1335(3) .1715(3) .5121(3) .0398(9) Uani d . 1 . . O
N1 .2294(4) .0692(3) .5884(4) .0392(11) Uani d . 1 . . N
N2 .0395(4) .1571(3) .3758(4) .0319(10) Uani d . 1 . . N
C1 .1201(6) .0645(4) .7872(5) .0392(14) Uani d . 1 . . C
C2 .0928(7) .0562(5) .8884(5) .0563(18) Uani d . 1 . . C
H2A .0147 .0764 .8912 .068 Uiso calc R 1 . . H
C3 .1783(8) .0189(6) .9844(6) .071(2) Uani d . 1 . . C
H3A .1575 .0146 1.0507 .085 Uiso calc R 1 . . H
C4 .2949(8) -.0123(6) .9829(6) .074(2) Uani d . 1 . . C
H4A .3525 -.0378 1.0477 .088 Uiso calc R 1 . . H
C5 .3247(7) -.0053(5) .8853(6) .066(2) Uani d . 1 . . C
H5A .4034 -.0266 .8853 .079 Uiso calc R 1 . . H
C6 .2409(6) .0332(4) .7839(5) .0454(15) Uani d . 1 . . C
C7 .2841(5) .0344(4) .6881(5) .0432(15) Uani d . 1 . . C
H7A .3625 .0063 .6988 .052 Uiso calc R 1 . . H
C8 .2910(5) .0462(4) .5034(5) .0438(14) Uani d . 1 . . C
H8A .2619 -.0189 .4715 .053 Uiso calc R 1 . . H
H8B .3802 .0407 .5413 .053 Uiso calc R 1 . . H
C9 .2710(5) .1206(4) .4063(6) .0422(14) Uani d . 1 . . C
C10 .1345(5) .1171(4) .3289(5) .0426(14) Uani d . 1 . . C
H10A .1293 .1540 .2607 .051 Uiso calc R 1 . . H
H10B .1135 .0480 .3074 .051 Uiso calc R 1 . . H
C11 -.0533(5) .2009(4) .3054(5) .0386(13) Uani d . 1 . . C
H11A -.0449 .2139 .2350 .046 Uiso calc R 1 . . H
C12 -.1692(5) .2328(4) .3209(5) .0343(12) Uani d . 1 . . C
C13 -.2541(6) .2796(5) .2279(5) .0506(16) Uani d . 1 . . C
H13A -.2285 .2957 .1660 .061 Uiso calc R 1 . . H
C14 -.3740(6) .3025(5) .2253(6) .0579(19) Uani d . 1 . . C
H14A -.4288 .3337 .1628 .070 Uiso calc R 1 . . H
C15 -.4115(6) .2786(5) .3164(6) .0509(17) Uani d . 1 . . C
H15A -.4930 .2926 .3148 .061 Uiso calc R 1 . . H
C16 -.3309(5) .2345(4) .4098(5) .0419(14) Uani d . 1 . . C
H16A -.3590 .2184 .4702 .050 Uiso calc R 1 . . H
C17 -.2063(5) .2129(4) .4161(5) .0331(12) Uani d . 1 . . C
C18 .3132(6) .2254(5) .4461(6) .0533(17) Uani d . 1 . . C
H18A .3984 .2237 .4942 .080 Uiso calc R 1 . . H
H18B .2608 .2517 .4872 .080 Uiso calc R 1 . . H
H18C .3071 .2673 .3823 .080 Uiso calc R 1 . . H
C19 .3479(6) .0816(5) .3330(6) .0588(18) Uani d . 1 . . C
H19A .4351 .0816 .3759 .088 Uiso calc R 1 . . H
H19B .3347 .1240 .2683 .088 Uiso calc R 1 . . H
H19C .3220 .0147 .3088 .088 Uiso calc R 1 . . H

loop_
_atom_site_aniso_label
_atom_site_aniso_U_11
_atom_site_aniso_U_22
_atom_site_aniso_U_33
_atom_site_aniso_U_12
_atom_site_aniso_U_13
_atom_site_aniso_U_23
Re1 .03185(13) .03354(13) .02764(12) .00291(9) .00967(9) .00108(9)
O1 .033(3) .040(3) .026(3) -.001(2) .006(2) -.002(2)
O2 .056(3) .036(2) .042(2) -.0019(19) .012(2) -.0040(19)
O3 .046(2) .053(2) .026(2) .003(2) .0090(19) .0048(18)
O4 .040(2) .050(2) .033(2) .0133(18) .0176(19) .0078(18)
N1 .037(3) .037(3) .043(3) .001(2) .009(2) .001(2)
N2 .032(2) .037(3) .030(2) .0008(19) .014(2) .0050(19)
C1 .049(3) .038(3) .027(3) -.005(3) .007(3) .004(2)
C2 .072(5) .062(4) .033(3) -.012(4) .015(3) .004(3)
C3 .100(6) .074(5) .033(4) -.018(5) .012(4) .015(4)
C4 .082(6) .081(6) .039(4) .000(5) -.009(4) .021(4)
C5 .061(4) .067(5) .054(4) .005(4) -.004(4) .017(4)
C6 .047(4) .041(3) .038(3) -.005(3) -.001(3) .004(3)
C7 .034(3) .042(3) .048(4) .006(2) .005(3) .001(3)
C8 .035(3) .047(4) .051(4) .006(3) .016(3) .005(3)
C9 .033(3) .040(3) .058(4) .001(2) .021(3) .003(3)
C10 .040(3) .055(4) .041(3) .000(3) .024(3) -.002(3)
C11 .040(3) .050(4) .027(3) -.001(3) .013(3) .006(3)
C12 .033(3) .040(3) .031(3) .003(2) .011(2) .004(2)
C13 .041(3) .072(4) .038(3) .010(3) .010(3) .019(3)
C14 .046(4) .070(5) .050(4) .009(3) .003(3) .021(4)
C15 .031(3) .056(4) .064(4) .012(3) .012(3) .004(3)
C16 .034(3) .051(4) .046(4) .008(3) .019(3) .005(3)
C17 .029(3) .031(3) .036(3) .000(2) .007(2) -.004(2)
C18 .042(3) .049(4) .074(5) -.001(3) .025(4) .003(3)
C19 .048(4) .059(4) .080(5) .008(3) .036(4) .011(4)

loop_
_atom_type_symbol
_atom_type_description
_atom_type_scat_dispersion_real
_atom_type_scat_dispersion_imag
_atom_type_scat_source
C C .0033 .0016 'International Tables Vol C Tables 4.2.6.8 and 6.1.1.4'
H H .0000 .0000 'International Tables Vol C Tables 4.2.6.8 and 6.1.1.4'
N N .0061 .0033 'International Tables Vol C Tables 4.2.6.8 and 6.1.1.4'
O O .0106 .0060 'International Tables Vol C Tables 4.2.6.8 and 6.1.1.4'
Re Re -1.0185 7.2310 'International Tables Vol C Tables 4.2.6.8 and 6.1.1.4'

loop_
_geom_angle_atom_site_label_1
_geom_angle_atom_site_label_2
_geom_angle_atom_site_label_3
_geom_angle_site_symmetry_1
_geom_angle
_geom_angle_publ_flag
O2 Re1 O1 . 171.76(14) yes
O2 Re1 O4 . 98.06(18) yes
O1 Re1 O4 . 89.75(12) yes
O2 Re1 O3 . 94.71(19) yes
O1 Re1 O3 . 88.86(12) yes
O4 Re1 O3 . 82.77(15) yes
O2 Re1 N2 . 92.19(19) yes
O1 Re1 N2 . 84.94(12) yes
O4 Re1 N2 . 91.43(16) yes
O3 Re1 N2 . 171.54(15) yes
O2 Re1 N1 . 91.05(18) yes
O1 Re1 N1 . 81.39(12) yes
O4 Re1 N1 . 169.80(16) yes
O3 Re1 N1 . 91.95(18) yes
N2 Re1 N1 . 92.80(18) yes
Re1 O1 Re1 3_556 180.0 yes
C1 O3 Re1 . 127.3(4) no
C17 O4 Re1 . 126.0(3) no
C7 N1 C8 . 115.5(5) no
C7 N1 Re1 . 121.2(4) no
C8 N1 Re1 . 122.5(4) no
C11 N2 C10 . 115.6(5) no
C11 N2 Re1 . 121.9(4) no
C10 N2 Re1 . 122.4(3) no
O3 C1 C2 . 117.7(6) no
O3 C1 C6 . 123.6(5) no
C2 C1 C6 . 118.7(6) no
C3 C2 C1 . 121.8(7) no
C2 C3 C4 . 120.4(8) no
C5 C4 C3 . 119.3(7) no
C4 C5 C6 . 122.9(7) no
C5 C6 C7 . 116.7(6) no
C5 C6 C1 . 116.9(6) no
C7 C6 C1 . 126.4(5) no
N1 C7 C6 . 129.0(6) no
N1 C8 C9 . 116.7(5) no
C18 C9 C8 . 112.9(6) no
C18 C9 C19 . 109.5(5) no
C8 C9 C19 . 106.3(5) no
C18 C9 C10 . 112.6(5) no
C8 C9 C10 . 110.5(5) no
C19 C9 C10 . 104.5(5) no
N2 C10 C9 . 116.4(5) no
N2 C11 C12 . 128.5(5) no
C13 C12 C17 . 118.8(5) no
C13 C12 C11 . 115.7(5) no
C17 C12 C11 . 125.3(5) no
C14 C13 C12 . 122.1(6) no
C15 C14 C13 . 118.8(6) no
C14 C15 C16 . 121.1(6) no
C15 C16 C17 . 121.4(6) no
O4 C17 C12 . 125.1(5) no
O4 C17 C16 . 117.0(5) no
C12 C17 C16 . 117.8(5) no

loop_
_geom_bond_atom_site_label_1
_geom_bond_atom_site_label_2
_geom_bond_site_symmetry_2
_geom_bond_distance
_geom_bond_publ_flag
Re1 O2 . 1.697(4) yes
Re1 O1 . 1.9114(2) yes
Re1 O4 . 2.015(4) yes
Re1 O3 . 2.025(4) yes
Re1 N2 . 2.123(5) yes
Re1 N1 . 2.126(5) yes
O3 C1 . 1.320(6) no
O4 C17 . 1.343(6) no
N1 C7 . 1.292(7) yes
N1 C8 . 1.470(8) no
N2 C11 . 1.279(7) yes
N2 C10 . 1.469(7) no
C1 C2 . 1.395(9) no
C1 C6 . 1.434(9) no
C2 C3 . 1.376(9) no
C3 C4 . 1.381(12) no
C4 C5 . 1.364(12) no
C5 C6 . 1.420(8) no
C6 C7 . 1.425(9) no
C8 C9 . 1.530(8) no
C9 C18 . 1.514(8) no
C9 C19 . 1.534(9) no
C9 C10 . 1.540(8) no
C11 C12 . 1.439(7) no
C12 C13 . 1.401(7) no
C12 C17 . 1.404(8) no
C13 C14 . 1.377(9) no
C14 C15 . 1.368(10) no
C15 C16 . 1.369(8) no
C16 C17 . 1.407(7) no
